data_4122043
loop_
_publ_author_name
'Liedtke, Ren\'e'
'Scheidt, Felix'
'Ren, Jinjun'
'Schirmer, Birgitta'
'Cardenas, Allan Jay P.'
'Daniliuc, Constantin G.'
'Eckert, Hellmut'
'Warren, Timothy H.'
'Grimme, Stefan'
'Kehr, Gerald'
'Erker, Gerhard'

_publ_section_title
;
 Frustrated lewis pair modification by 1,1-carboboration: disclosure of a
 phosphine oxide triggered nitrogen monoxide addition to an intramolecular
 p/b frustrated lewis pair.
;
_journal_issue 25
_journal_name_full 'Journal of the American Chemical Society'
_journal_page_first 9014
_journal_page_last 9027
_journal_paper_doi 10.1021/ja5028293
_journal_volume 136
_journal_year 2014
_chemical_formula_sum 'C49 H46 B F10 N O2 P2 Si'
_chemical_formula_weight 971.71
_chemical_name_systematic
; 
 ? 
;
_space_group_IT_number 4
_symmetry_cell_setting monoclinic
_symmetry_space_group_name_Hall 'P 2yb'
_symmetry_space_group_name_H-M 'P 1 21 1'
_atom_sites_solution_hydrogens 'at O from difmap, others geom'
_atom_sites_solution_primary direct
_atom_sites_solution_secondary difmap
_audit_creation_method SHELXL-97
_cell_angle_alpha 90.00
_cell_angle_beta 112.6270(10)
_cell_angle_gamma 90.00
_cell_formula_units_Z 2
_cell_length_a 11.8792(2)
_cell_length_b 17.6180(2)
_cell_length_c 12.1326(2)
_cell_measurement_reflns_used 4026
_cell_measurement_temperature 223(2)
_cell_measurement_theta_max 28.28
_cell_measurement_theta_min 4.08
_cell_volume 2343.76(6)
_computing_cell_refinement 'Collect (Nonius B.V., 1998)'
_computing_data_collection 'Collect (Nonius B.V., 1998)'
_computing_data_reduction 'Denzo-SMN (Otwinowski & Minor, 1997)'
_computing_molecular_graphics 'XP (BrukerAXS, 2000)'
_computing_publication_material 'SHELXL-97 (Sheldrick, 1997)'
_computing_structure_refinement 'SHELXL-97 (Sheldrick, 1997)'
_computing_structure_solution 'SHELXS-97 (Sheldrick, 1990)'
_diffrn_ambient_temperature 223(2)
_diffrn_measured_fraction_theta_full 0.975
_diffrn_measured_fraction_theta_max 0.975
_diffrn_measurement_device_type 'Nonius KappaCCD APEXII'
_diffrn_measurement_method '\w and \f scans'
_diffrn_radiation_monochromator 'Montel mirror'
_diffrn_radiation_source 'rotating anode Nonius FR591'
_diffrn_radiation_type MoK\a
_diffrn_radiation_wavelength 0.71073
_diffrn_reflns_av_R_equivalents 0.027
_diffrn_reflns_av_sigmaI/netI 0.0321
_diffrn_reflns_limit_h_max 15
_diffrn_reflns_limit_h_min -15
_diffrn_reflns_limit_k_max 22
_diffrn_reflns_limit_k_min -17
_diffrn_reflns_limit_l_max 16
_diffrn_reflns_limit_l_min -16
_diffrn_reflns_number 16718
_diffrn_reflns_theta_full 28.30
_diffrn_reflns_theta_max 28.30
_diffrn_reflns_theta_min 4.08
_exptl_absorpt_coefficient_mu 0.199
_exptl_absorpt_correction_T_max 0.9901
_exptl_absorpt_correction_T_min 0.9247
_exptl_absorpt_correction_type multi-scan
_exptl_absorpt_process_details 'Denzo (Otwinowski, Borek. Majewski & Minor, 2003)'
_exptl_crystal_colour colourless
_exptl_crystal_density_diffrn 1.377
_exptl_crystal_density_method 'not measured'
_exptl_crystal_description needle
_exptl_crystal_F_000 1004
_exptl_crystal_size_max 0.40
_exptl_crystal_size_mid 0.10
_exptl_crystal_size_min 0.05
_refine_diff_density_max 0.342
_refine_diff_density_min -0.214
_refine_diff_density_rms 0.044
_refine_ls_abs_structure_details 'Flack H D (1983), Acta Cryst. A39, 876-881'
_refine_ls_abs_structure_Flack 0.04(8)
_refine_ls_extinction_method none
_refine_ls_goodness_of_fit_ref 1.056
_refine_ls_hydrogen_treatment mixed
_refine_ls_matrix_type full
_refine_ls_number_parameters 608
_refine_ls_number_reflns 10498
_refine_ls_number_restraints 1
_refine_ls_restrained_S_all 1.056
_refine_ls_R_factor_all 0.0535
_refine_ls_R_factor_gt 0.0479
_refine_ls_shift/su_max 0.000
_refine_ls_shift/su_mean 0.000
_refine_ls_structure_factor_coef Fsqd
_refine_ls_weighting_details 'calc w=1/[\s^2^(Fo^2^)+(0.0237P)^2^+1.9771P] where P=(Fo^2^+2Fc^2^)/3'
_refine_ls_weighting_scheme calc
_refine_ls_wR_factor_gt 0.1024
_refine_ls_wR_factor_ref 0.1073
_reflns_number_gt 9802
_reflns_number_total 10498
_reflns_threshold_expression >2sigma(I)
_cod_data_source_file ja5028293_si_003.cif
_cod_data_source_block erk6971
_cod_depositor_comments 'Adding full bibliography for 4122035--4122048.cif.'
_cod_original_sg_symbol_H-M P21
_cod_database_code 4122043

loop_
_symmetry_equiv_pos_as_xyz
'x, y, z'
'-x, y+1/2, -z'

loop_
_atom_site_label
_atom_site_type_symbol
_atom_site_fract_x
_atom_site_fract_y
_atom_site_fract_z
_atom_site_U_iso_or_equiv
_atom_site_adp_type
_atom_site_occupancy
_atom_site_symmetry_multiplicity
_atom_site_calc_flag
_atom_site_refinement_flags
P1 P -0.13955(6) 0.18155(4) -0.26249(6) 0.03215(14) Uani 1 1 d .
N1 N -0.0524(2) 0.12012(12) -0.16438(19) 0.0312(4) Uani 1 1 d .
O1 O -0.0846(2) 0.04374(11) -0.2042(2) 0.0403(5) Uani 1 1 d .
H1 H -0.107(4) 0.025(2) -0.151(4) 0.061(12) Uiso 1 1 d .
C1 C -0.0495(2) 0.26419(15) -0.2018(2) 0.0322(5) Uani 1 1 d .
C2 C 0.0611(2) 0.23896(15) -0.1271(2) 0.0287(5) Uani 1 1 d .
O2 O 0.1923(2) 0.46257(11) 0.07937(18) 0.0415(5) Uani 1 1 d .
C3 C 0.1618(2) 0.29337(15) -0.0555(2) 0.0315(5) Uani 1 1 d .
H3A H 0.1525 0.3412 -0.0994 0.038 Uiso 1 1 calc R
H3B H 0.2411 0.2715 -0.0452 0.038 Uiso 1 1 calc R
C4 C 0.1584(2) 0.30943(16) 0.0684(2) 0.0343(6) Uani 1 1 d .
H4A H 0.1880 0.2646 0.1192 0.041 Uiso 1 1 calc R
H4B H 0.0739 0.3186 0.0591 0.041 Uiso 1 1 calc R
Si1 Si -0.10477(8) 0.36532(5) -0.24199(8) 0.04230(19) Uani 1 1 d .
C5 C 0.0011(4) 0.4168(2) -0.2970(5) 0.0790(14) Uani 1 1 d .
H5A H 0.0776 0.4265 -0.2307 0.118 Uiso 1 1 calc R
H5B H -0.0355 0.4646 -0.3328 0.118 Uiso 1 1 calc R
H5C H 0.0161 0.3860 -0.3562 0.118 Uiso 1 1 calc R
C6 C -0.1123(5) 0.4129(2) -0.1085(4) 0.0800(13) Uani 1 1 d .
H6A H -0.1605 0.4589 -0.1328 0.120 Uiso 1 1 calc R
H6B H -0.0305 0.4257 -0.0535 0.120 Uiso 1 1 calc R
H6C H -0.1497 0.3791 -0.0694 0.120 Uiso 1 1 calc R
C7 C -0.2591(3) 0.3661(2) -0.3630(4) 0.0711(12) Uani 1 1 d .
H7A H -0.3171 0.3437 -0.3341 0.107 Uiso 1 1 calc R
H7B H -0.2579 0.3371 -0.4305 0.107 Uiso 1 1 calc R
H7C H -0.2829 0.4181 -0.3877 0.107 Uiso 1 1 calc R
C11 C -0.1554(3) 0.16253(17) -0.4141(2) 0.0397(7) Uani 1 1 d .
C12 C -0.2060(4) 0.0941(2) -0.4672(3) 0.0691(12) Uani 1 1 d .
H12 H -0.2383 0.0600 -0.4275 0.083 Uiso 1 1 calc R
C13 C -0.2080(5) 0.0770(3) -0.5791(4) 0.0918(17) Uani 1 1 d .
H13 H -0.2424 0.0308 -0.6153 0.110 Uiso 1 1 calc R
C14 C -0.1612(4) 0.1257(3) -0.6381(3) 0.0731(12) Uani 1 1 d .
H14 H -0.1619 0.1126 -0.7135 0.088 Uiso 1 1 calc R
C15 C -0.1139(4) 0.1926(3) -0.5876(3) 0.0678(11) Uani 1 1 d .
H15 H -0.0835 0.2267 -0.6290 0.081 Uiso 1 1 calc R
C16 C -0.1096(3) 0.2116(2) -0.4745(3) 0.0516(8) Uani 1 1 d .
H16 H -0.0754 0.2581 -0.4395 0.062 Uiso 1 1 calc R
C21 C -0.2891(2) 0.18015(17) -0.2593(3) 0.0387(6) Uani 1 1 d .
C22 C -0.3939(3) 0.1931(2) -0.3619(3) 0.0552(9) Uani 1 1 d .
H22 H -0.3878 0.1996 -0.4363 0.066 Uiso 1 1 calc R
C23 C -0.5056(3) 0.1964(3) -0.3530(4) 0.0692(11) Uani 1 1 d .
H23 H -0.5764 0.2052 -0.4215 0.083 Uiso 1 1 calc R
C24 C -0.5138(3) 0.1867(3) -0.2440(4) 0.0711(12) Uani 1 1 d .
H24 H -0.5905 0.1902 -0.2386 0.085 Uiso 1 1 calc R
C25 C -0.4120(3) 0.1719(2) -0.1421(4) 0.0646(10) Uani 1 1 d .
H25 H -0.4193 0.1644 -0.0685 0.077 Uiso 1 1 calc R
C26 C -0.2989(3) 0.1684(2) -0.1501(3) 0.0503(8) Uani 1 1 d .
H26 H -0.2288 0.1582 -0.0817 0.060 Uiso 1 1 calc R
P2 P 0.25168(6) 0.39155(4) 0.14147(6) 0.03201(14) Uani 1 1 d .
C31 C 0.3972(3) 0.36867(18) 0.1301(3) 0.0406(6) Uani 1 1 d .
C32 C 0.4363(3) 0.4076(2) 0.0500(3) 0.0497(8) Uani 1 1 d .
C33 C 0.5458(3) 0.3837(2) 0.0400(3) 0.0602(10) Uani 1 1 d .
H33 H 0.5723 0.4095 -0.0135 0.072 Uiso 1 1 calc R
C34 C 0.6147(3) 0.3249(3) 0.1046(4) 0.0642(11) Uani 1 1 d .
C35 C 0.5759(3) 0.2875(2) 0.1831(4) 0.0579(9) Uani 1 1 d .
H35 H 0.6229 0.2469 0.2278 0.069 Uiso 1 1 calc R
C36 C 0.4695(3) 0.30749(19) 0.1991(3) 0.0466(7) Uani 1 1 d .
C37 C 0.3705(4) 0.4739(2) -0.0249(3) 0.0654(10) Uani 1 1 d .
H37A H 0.4203 0.4959 -0.0639 0.098 Uiso 1 1 calc R
H37B H 0.3550 0.5118 0.0257 0.098 Uiso 1 1 calc R
H37C H 0.2936 0.4569 -0.0847 0.098 Uiso 1 1 calc R
C38 C 0.7331(4) 0.3031(3) 0.0922(5) 0.0905(17) Uani 1 1 d .
H38A H 0.7220 0.3055 0.0088 0.136 Uiso 1 1 calc R
H38B H 0.7558 0.2519 0.1218 0.136 Uiso 1 1 calc R
H38C H 0.7970 0.3381 0.1381 0.136 Uiso 1 1 calc R
C39 C 0.4447(3) 0.2649(2) 0.2947(3) 0.0559(8) Uani 1 1 d .
H39A H 0.4893 0.2174 0.3110 0.084 Uiso 1 1 calc R
H39B H 0.3580 0.2546 0.2680 0.084 Uiso 1 1 calc R
H39C H 0.4707 0.2953 0.3670 0.084 Uiso 1 1 calc R
C41 C 0.2802(2) 0.39598(16) 0.3002(2) 0.0347(5) Uani 1 1 d .
C42 C 0.2022(3) 0.36348(18) 0.3502(3) 0.0424(6) Uani 1 1 d .
C43 C 0.2388(3) 0.3625(2) 0.4739(3) 0.0517(8) Uani 1 1 d .
H43 H 0.1877 0.3391 0.5068 0.062 Uiso 1 1 calc R
C44 C 0.3466(4) 0.3943(2) 0.5501(3) 0.0532(8) Uani 1 1 d .
C45 C 0.4151(3) 0.43356(19) 0.4986(3) 0.0459(7) Uani 1 1 d .
H45 H 0.4852 0.4597 0.5485 0.055 Uiso 1 1 calc R
C46 C 0.3839(3) 0.43575(16) 0.3757(3) 0.0388(6) Uani 1 1 d .
C47 C 0.0759(4) 0.3328(3) 0.2771(4) 0.0649(11) Uani 1 1 d .
H47A H 0.0824 0.2806 0.2549 0.097 Uiso 1 1 calc R
H47B H 0.0388 0.3632 0.2055 0.097 Uiso 1 1 calc R
H47C H 0.0258 0.3350 0.3240 0.097 Uiso 1 1 calc R
C48 C 0.3855(5) 0.3909(3) 0.6844(3) 0.0759(12) Uani 1 1 d .
H48A H 0.4551 0.3573 0.7180 0.114 Uiso 1 1 calc R
H48B H 0.3186 0.3718 0.7037 0.114 Uiso 1 1 calc R
H48C H 0.4077 0.4413 0.7178 0.114 Uiso 1 1 calc R
C49 C 0.4651(3) 0.48248(19) 0.3310(3) 0.0504(8) Uani 1 1 d .
H49A H 0.5042 0.5223 0.3880 0.076 Uiso 1 1 calc R
H49B H 0.4160 0.5050 0.2545 0.076 Uiso 1 1 calc R
H49C H 0.5268 0.4500 0.3217 0.076 Uiso 1 1 calc R
B1 B 0.0828(3) 0.14714(16) -0.1161(2) 0.0278(5) Uani 1 1 d .
C51 C 0.1436(2) 0.11321(16) -0.2073(2) 0.0308(5) Uani 1 1 d .
F52 F 0.16216(16) 0.23235(9) -0.29266(15) 0.0423(4) Uani 1 1 d .
C52 C 0.1645(2) 0.15498(16) -0.2936(2) 0.0343(6) Uani 1 1 d .
F53 F 0.20530(17) 0.16909(11) -0.46886(15) 0.0512(5) Uani 1 1 d .
C53 C 0.1887(3) 0.12364(18) -0.3870(2) 0.0380(6) Uani 1 1 d .
F54 F 0.2221(2) 0.01426(12) -0.48197(17) 0.0602(5) Uani 1 1 d .
C54 C 0.1980(3) 0.04670(19) -0.3934(2) 0.0411(7) Uani 1 1 d .
F55 F 0.1929(2) -0.07398(11) -0.31294(18) 0.0614(5) Uani 1 1 d .
C55 C 0.1833(3) 0.00212(18) -0.3069(3) 0.0420(7) Uani 1 1 d .
F56 F 0.15027(18) -0.01154(10) -0.13170(16) 0.0483(4) Uani 1 1 d .
C56 C 0.1582(3) 0.03536(17) -0.2168(2) 0.0359(6) Uani 1 1 d .
C61 C 0.1581(2) 0.12183(15) 0.0236(2) 0.0314(5) Uani 1 1 d .
F62 F -0.01294(16) 0.14320(12) 0.07527(16) 0.0533(5) Uani 1 1 d .
C62 C 0.1048(3) 0.12285(16) 0.1073(2) 0.0350(6) Uani 1 1 d .
F63 F 0.1071(2) 0.11112(14) 0.30189(16) 0.0634(6) Uani 1 1 d .
C63 C 0.1661(3) 0.10744(18) 0.2276(3) 0.0435(7) Uani 1 1 d .
F64 F 0.3512(2) 0.07655(13) 0.38592(16) 0.0666(6) Uani 1 1 d .
C64 C 0.2884(3) 0.08961(18) 0.2694(3) 0.0454(7) Uani 1 1 d .
F65 F 0.46521(18) 0.07117(14) 0.23121(18) 0.0689(6) Uani 1 1 d .
C65 C 0.3454(3) 0.08727(18) 0.1907(3) 0.0450(7) Uani 1 1 d .
F66 F 0.34727(16) 0.10363(13) 0.00235(16) 0.0584(5) Uani 1 1 d .
C66 C 0.2808(3) 0.10402(17) 0.0714(2) 0.0390(6) Uani 1 1 d .

loop_
_atom_site_aniso_label
_atom_site_aniso_U_11
_atom_site_aniso_U_22
_atom_site_aniso_U_33
_atom_site_aniso_U_23
_atom_site_aniso_U_13
_atom_site_aniso_U_12
P1 0.0293(3) 0.0327(4) 0.0307(3) 0.0011(3) 0.0074(2) -0.0038(3)
N1 0.0354(11) 0.0257(11) 0.0328(11) 0.0001(8) 0.0137(9) -0.0030(9)
O1 0.0512(12) 0.0272(11) 0.0456(12) -0.0047(8) 0.0220(10) -0.0088(8)
C1 0.0331(13) 0.0301(14) 0.0318(13) 0.0001(10) 0.0106(10) -0.0035(10)
C2 0.0312(12) 0.0300(13) 0.0266(11) -0.0020(9) 0.0129(9) -0.0026(10)
O2 0.0516(12) 0.0330(11) 0.0403(11) -0.0013(8) 0.0182(9) 0.0033(9)
C3 0.0327(13) 0.0322(14) 0.0278(12) -0.0018(10) 0.0095(10) -0.0024(10)
C4 0.0320(13) 0.0360(15) 0.0342(13) -0.0069(11) 0.0118(11) -0.0040(10)
Si1 0.0379(4) 0.0322(4) 0.0518(5) 0.0091(3) 0.0117(3) 0.0030(3)
C5 0.054(2) 0.063(3) 0.113(4) 0.042(2) 0.026(2) 0.0007(18)
C6 0.109(4) 0.049(2) 0.080(3) 0.005(2) 0.034(3) 0.030(2)
C7 0.0427(18) 0.053(2) 0.092(3) 0.026(2) -0.0024(18) 0.0056(16)
C11 0.0353(14) 0.0462(18) 0.0284(13) 0.0015(11) 0.0021(11) -0.0073(11)
C12 0.111(3) 0.058(2) 0.0385(17) -0.0087(16) 0.029(2) -0.032(2)
C13 0.151(5) 0.078(3) 0.044(2) -0.018(2) 0.035(3) -0.043(3)
C14 0.090(3) 0.092(3) 0.0392(19) -0.0100(19) 0.0265(19) -0.012(2)
C15 0.071(2) 0.095(3) 0.0403(18) 0.0018(19) 0.0256(17) -0.026(2)
C16 0.0527(18) 0.059(2) 0.0379(16) 0.0030(14) 0.0122(14) -0.0171(15)
C21 0.0289(12) 0.0328(15) 0.0501(16) -0.0016(12) 0.0105(11) -0.0029(11)
C22 0.0337(14) 0.058(2) 0.061(2) 0.0071(17) 0.0045(14) -0.0047(14)
C23 0.0302(15) 0.072(3) 0.090(3) 0.003(2) 0.0052(17) -0.0005(16)
C24 0.0338(16) 0.068(3) 0.113(4) -0.024(2) 0.029(2) -0.0065(17)
C25 0.0474(19) 0.075(3) 0.082(3) -0.020(2) 0.0369(19) -0.0118(18)
C26 0.0353(14) 0.061(2) 0.0560(19) -0.0095(16) 0.0187(14) -0.0057(14)
P2 0.0337(3) 0.0306(3) 0.0327(3) -0.0054(3) 0.0139(3) -0.0030(3)
C31 0.0362(14) 0.0423(17) 0.0446(15) -0.0157(13) 0.0169(12) -0.0121(12)
C32 0.0493(17) 0.061(2) 0.0441(16) -0.0187(15) 0.0239(14) -0.0182(15)
C33 0.056(2) 0.077(3) 0.059(2) -0.0272(19) 0.0356(17) -0.0254(19)
C34 0.0405(18) 0.077(3) 0.080(3) -0.040(2) 0.0283(18) -0.0139(17)
C35 0.0376(17) 0.054(2) 0.078(3) -0.0224(18) 0.0176(17) -0.0017(14)
C36 0.0351(14) 0.0440(18) 0.0573(19) -0.0204(14) 0.0141(13) -0.0036(12)
C37 0.075(3) 0.079(3) 0.051(2) 0.0015(19) 0.0348(19) -0.013(2)
C38 0.051(2) 0.114(4) 0.123(4) -0.056(3) 0.051(3) -0.017(2)
C39 0.055(2) 0.042(2) 0.068(2) 0.0009(16) 0.0208(17) 0.0067(15)
C41 0.0381(13) 0.0321(14) 0.0348(13) -0.0053(11) 0.0149(11) 0.0014(11)
C42 0.0516(17) 0.0398(16) 0.0419(15) -0.0052(13) 0.0247(13) -0.0037(13)
C43 0.069(2) 0.0426(18) 0.0525(18) -0.0057(15) 0.0331(17) -0.0050(16)
C44 0.075(2) 0.0425(18) 0.0379(15) -0.0010(13) 0.0172(15) 0.0115(17)
C45 0.0489(17) 0.0439(18) 0.0380(15) -0.0092(13) 0.0093(13) 0.0019(13)
C46 0.0395(14) 0.0324(15) 0.0414(15) -0.0089(11) 0.0120(12) -0.0007(11)
C47 0.062(2) 0.087(3) 0.060(2) -0.024(2) 0.0399(19) -0.031(2)
C48 0.118(4) 0.064(3) 0.0405(18) 0.0028(18) 0.025(2) 0.012(3)
C49 0.0505(18) 0.048(2) 0.0506(18) -0.0178(15) 0.0174(15) -0.0187(14)
B1 0.0296(13) 0.0277(15) 0.0258(13) -0.0017(10) 0.0103(10) 0.0004(10)
C51 0.0301(12) 0.0335(14) 0.0271(12) -0.0019(10) 0.0091(9) 0.0000(10)
F52 0.0548(10) 0.0348(9) 0.0438(9) -0.0009(7) 0.0262(8) -0.0082(7)
C52 0.0318(13) 0.0374(15) 0.0319(13) -0.0029(10) 0.0104(10) -0.0034(10)
F53 0.0611(11) 0.0628(13) 0.0377(9) 0.0019(8) 0.0278(8) -0.0108(9)
C53 0.0370(14) 0.0493(18) 0.0290(13) -0.0021(11) 0.0142(11) -0.0061(12)
F54 0.0772(14) 0.0683(14) 0.0449(10) -0.0155(9) 0.0342(10) 0.0022(10)
C54 0.0416(15) 0.0544(19) 0.0292(13) -0.0100(12) 0.0156(12) 0.0024(13)
F55 0.0932(16) 0.0395(11) 0.0593(12) -0.0048(9) 0.0377(11) 0.0148(10)
C55 0.0507(17) 0.0365(17) 0.0415(15) -0.0053(12) 0.0207(13) 0.0043(12)
F56 0.0704(12) 0.0363(10) 0.0452(10) 0.0076(7) 0.0300(9) 0.0102(8)
C56 0.0412(14) 0.0376(16) 0.0303(13) 0.0038(11) 0.0152(11) 0.0040(11)
C61 0.0376(13) 0.0264(13) 0.0300(12) 0.0013(10) 0.0127(10) 0.0024(10)
F62 0.0429(10) 0.0834(14) 0.0374(9) 0.0002(9) 0.0198(8) 0.0078(9)
C62 0.0411(14) 0.0334(15) 0.0288(12) 0.0000(10) 0.0116(11) 0.0014(11)
F63 0.0757(14) 0.0876(16) 0.0328(9) 0.0013(9) 0.0272(9) -0.0048(12)
C63 0.0607(19) 0.0398(17) 0.0313(14) 0.0005(11) 0.0192(13) -0.0036(13)
F64 0.0763(14) 0.0763(15) 0.0307(9) 0.0109(9) 0.0022(9) 0.0053(11)
C64 0.0573(19) 0.0421(17) 0.0290(13) 0.0044(12) 0.0081(13) 0.0024(14)
F65 0.0473(11) 0.0900(17) 0.0528(12) 0.0052(11) 0.0007(9) 0.0225(11)
C65 0.0394(15) 0.0422(18) 0.0423(16) 0.0001(13) 0.0035(12) 0.0092(13)
F66 0.0368(9) 0.0950(16) 0.0430(10) -0.0007(10) 0.0149(8) 0.0105(10)
C66 0.0410(15) 0.0424(17) 0.0350(14) 0.0002(11) 0.0160(12) 0.0047(12)

loop_
_atom_type_symbol
_atom_type_description
_atom_type_scat_dispersion_real
_atom_type_scat_dispersion_imag
_atom_type_scat_source
C C 0.0033 0.0016 'International Tables Vol C Tables 4.2.6.8 and 6.1.1.4'
H H 0.0000 0.0000 'International Tables Vol C Tables 4.2.6.8 and 6.1.1.4'
B B 0.0013 0.0007 'International Tables Vol C Tables 4.2.6.8 and 6.1.1.4'
N N 0.0061 0.0033 'International Tables Vol C Tables 4.2.6.8 and 6.1.1.4'
O O 0.0106 0.0060 'International Tables Vol C Tables 4.2.6.8 and 6.1.1.4'
F F 0.0171 0.0103 'International Tables Vol C Tables 4.2.6.8 and 6.1.1.4'
Si Si 0.0817 0.0704 'International Tables Vol C Tables 4.2.6.8 and 6.1.1.4'
P P 0.1023 0.0942 'International Tables Vol C Tables 4.2.6.8 and 6.1.1.4'

loop_
_geom_angle_atom_site_label_1
_geom_angle_atom_site_label_2
_geom_angle_atom_site_label_3
_geom_angle
N1 P1 C1 97.32(12)
N1 P1 C21 109.15(13)
C1 P1 C21 116.31(14)
N1 P1 C11 113.86(13)
C1 P1 C11 112.42(13)
C21 P1 C11 107.67(13)
O1 N1 B1 121.2(2)
O1 N1 P1 111.23(16)
B1 N1 P1 109.97(16)
N1 O1 H1 103(3)
C2 C1 P1 106.3(2)
C2 C1 Si1 129.2(2)
P1 C1 Si1 124.45(15)
C1 C2 C3 121.6(2)
C1 C2 B1 117.5(2)
C3 C2 B1 120.9(2)
C2 C3 C4 111.3(2)
C2 C3 H3A 109.4
C4 C3 H3A 109.4
C2 C3 H3B 109.4
C4 C3 H3B 109.4
H3A C3 H3B 108.0
C3 C4 P2 112.25(19)
C3 C4 H4A 109.2
P2 C4 H4A 109.2
C3 C4 H4B 109.2
P2 C4 H4B 109.2
H4A C4 H4B 107.9
C6 Si1 C7 108.8(2)
C6 Si1 C5 110.9(2)
C7 Si1 C5 108.0(2)
C6 Si1 C1 109.18(16)
C7 Si1 C1 110.46(15)
C5 Si1 C1 109.48(16)
Si1 C5 H5A 109.5
Si1 C5 H5B 109.5
H5A C5 H5B 109.5
Si1 C5 H5C 109.5
H5A C5 H5C 109.5
H5B C5 H5C 109.5
Si1 C6 H6A 109.5
Si1 C6 H6B 109.5
H6A C6 H6B 109.5
Si1 C6 H6C 109.5
H6A C6 H6C 109.5
H6B C6 H6C 109.5
Si1 C7 H7A 109.5
Si1 C7 H7B 109.5
H7A C7 H7B 109.5
Si1 C7 H7C 109.5
H7A C7 H7C 109.5
H7B C7 H7C 109.5
C16 C11 C12 119.2(3)
C16 C11 P1 121.2(2)
C12 C11 P1 119.3(2)
C13 C12 C11 119.1(4)
C13 C12 H12 120.4
C11 C12 H12 120.4
C14 C13 C12 121.4(4)
C14 C13 H13 119.3
C12 C13 H13 119.3
C15 C14 C13 119.6(4)
C15 C14 H14 120.2
C13 C14 H14 120.2
C14 C15 C16 120.6(4)
C14 C15 H15 119.7
C16 C15 H15 119.7
C11 C16 C15 120.1(3)
C11 C16 H16 120.0
C15 C16 H16 120.0
C26 C21 C22 120.0(3)
C26 C21 P1 118.1(2)
C22 C21 P1 121.9(3)
C23 C22 C21 119.5(4)
C23 C22 H22 120.2
C21 C22 H22 120.2
C22 C23 C24 119.9(3)
C22 C23 H23 120.0
C24 C23 H23 120.0
C23 C24 C25 121.5(3)
C23 C24 H24 119.3
C25 C24 H24 119.3
C24 C25 C26 119.0(4)
C24 C25 H25 120.5
C26 C25 H25 120.5
C25 C26 C21 120.0(3)
C25 C26 H26 120.0
C21 C26 H26 120.0
O2 P2 C41 110.94(12)
O2 P2 C4 109.75(13)
C41 P2 C4 112.18(13)
O2 P2 C31 115.09(14)
C41 P2 C31 106.93(13)
C4 P2 C31 101.67(13)
C32 C31 C36 119.2(3)
C32 C31 P2 121.1(3)
C36 C31 P2 119.6(2)
C31 C32 C33 118.2(3)
C31 C32 C37 124.4(3)
C33 C32 C37 117.5(3)
C34 C33 C32 123.0(3)
C34 C33 H33 118.5
C32 C33 H33 118.5
C33 C34 C35 118.3(3)
C33 C34 C38 120.5(4)
C35 C34 C38 121.2(4)
C34 C35 C36 122.5(4)
C34 C35 H35 118.7
C36 C35 H35 118.7
C35 C36 C31 118.8(3)
C35 C36 C39 116.0(3)
C31 C36 C39 125.1(3)
C32 C37 H37A 109.5
C32 C37 H37B 109.5
H37A C37 H37B 109.5
C32 C37 H37C 109.5
H37A C37 H37C 109.5
H37B C37 H37C 109.5
C34 C38 H38A 109.5
C34 C38 H38B 109.5
H38A C38 H38B 109.5
C34 C38 H38C 109.5
H38A C38 H38C 109.5
H38B C38 H38C 109.5
C36 C39 H39A 109.5
C36 C39 H39B 109.5
H39A C39 H39B 109.5
C36 C39 H39C 109.5
H39A C39 H39C 109.5
H39B C39 H39C 109.5
C46 C41 C42 118.5(3)
C46 C41 P2 118.0(2)
C42 C41 P2 123.5(2)
C43 C42 C41 119.0(3)
C43 C42 C47 117.0(3)
C41 C42 C47 123.9(3)
C44 C43 C42 122.8(3)
C44 C43 H43 118.6
C42 C43 H43 118.6
C43 C44 C45 117.1(3)
C43 C44 C48 121.8(4)
C45 C44 C48 121.1(4)
C44 C45 C46 122.4(3)
C44 C45 H45 118.8
C46 C45 H45 118.8
C45 C46 C41 119.3(3)
C45 C46 C49 117.0(3)
C41 C46 C49 123.7(3)
C42 C47 H47A 109.5
C42 C47 H47B 109.5
H47A C47 H47B 109.5
C42 C47 H47C 109.5
H47A C47 H47C 109.5
H47B C47 H47C 109.5
C44 C48 H48A 109.5
C44 C48 H48B 109.5
H48A C48 H48B 109.5
C44 C48 H48C 109.5
H48A C48 H48C 109.5
H48B C48 H48C 109.5
C46 C49 H49A 109.5
C46 C49 H49B 109.5
H49A C49 H49B 109.5
C46 C49 H49C 109.5
H49A C49 H49C 109.5
H49B C49 H49C 109.5
N1 B1 C2 99.5(2)
N1 B1 C61 112.2(2)
C2 B1 C61 111.0(2)
N1 B1 C51 106.9(2)
C2 B1 C51 113.5(2)
C61 B1 C51 112.8(2)
C52 C51 C56 113.5(2)
C52 C51 B1 124.7(2)
C56 C51 B1 120.9(2)
F52 C52 C51 121.1(2)
F52 C52 C53 114.6(2)
C51 C52 C53 124.3(3)
F53 C53 C54 120.7(3)
F53 C53 C52 120.0(3)
C54 C53 C52 119.2(3)
F54 C54 C53 121.0(3)
F54 C54 C55 119.8(3)
C53 C54 C55 119.2(3)
F55 C55 C56 121.1(3)
F55 C55 C54 119.2(3)
C56 C55 C54 119.7(3)
F56 C56 C55 116.6(3)
F56 C56 C51 119.3(2)
C55 C56 C51 124.0(3)
C66 C61 C62 113.6(2)
C66 C61 B1 124.2(2)
C62 C61 B1 122.0(2)
F62 C62 C63 115.0(2)
F62 C62 C61 120.4(2)
C63 C62 C61 124.5(3)
F63 C63 C64 120.9(3)
F63 C63 C62 120.1(3)
C64 C63 C62 119.0(3)
F64 C64 C65 120.5(3)
F64 C64 C63 120.5(3)
C65 C64 C63 119.0(3)
F65 C65 C64 119.3(3)
F65 C65 C66 120.7(3)
C64 C65 C66 120.0(3)
F66 C66 C61 120.9(2)
F66 C66 C65 115.2(3)
C61 C66 C65 123.9(3)

loop_
_geom_bond_atom_site_label_1
_geom_bond_atom_site_label_2
_geom_bond_distance
P1 N1 1.647(2)
P1 C1 1.789(3)
P1 C21 1.792(3)
P1 C11 1.807(3)
N1 O1 1.431(3)
N1 B1 1.557(3)
O1 H1 0.85(4)
C1 C2 1.353(4)
C1 Si1 1.897(3)
C2 C3 1.518(3)
C2 B1 1.635(4)
O2 P2 1.491(2)
C3 C4 1.545(4)
C3 H3A 0.9800
C3 H3B 0.9800
C4 P2 1.831(3)
C4 H4A 0.9800
C4 H4B 0.9800
Si1 C6 1.856(4)
Si1 C7 1.856(3)
Si1 C5 1.870(4)
C5 H5A 0.9700
C5 H5B 0.9700
C5 H5C 0.9700
C6 H6A 0.9700
C6 H6B 0.9700
C6 H6C 0.9700
C7 H7A 0.9700
C7 H7B 0.9700
C7 H7C 0.9700
C11 C16 1.374(4)
C11 C12 1.389(5)
C12 C13 1.382(5)
C12 H12 0.9400
C13 C14 1.366(6)
C13 H13 0.9400
C14 C15 1.348(6)
C14 H14 0.9400
C15 C16 1.394(5)
C15 H15 0.9400
C16 H16 0.9400
C21 C26 1.389(5)
C21 C22 1.400(4)
C22 C23 1.374(5)
C22 H22 0.9400
C23 C24 1.374(6)
C23 H23 0.9400
C24 C25 1.381(6)
C24 H24 0.9400
C25 C26 1.385(4)
C25 H25 0.9400
C26 H26 0.9400
P2 C41 1.824(3)
P2 C31 1.831(3)
C31 C32 1.407(4)
C31 C36 1.431(5)
C32 C33 1.417(5)
C32 C37 1.501(6)
C33 C34 1.366(6)
C33 H33 0.9400
C34 C35 1.375(6)
C34 C38 1.520(5)
C35 C36 1.396(4)
C35 H35 0.9400
C36 C39 1.503(5)
C37 H37A 0.9700
C37 H37B 0.9700
C37 H37C 0.9700
C38 H38A 0.9700
C38 H38B 0.9700
C38 H38C 0.9700
C39 H39A 0.9700
C39 H39B 0.9700
C39 H39C 0.9700
C41 C46 1.407(4)
C41 C42 1.410(4)
C42 C43 1.392(4)
C42 C47 1.519(5)
C43 C44 1.378(5)
C43 H43 0.9400
C44 C45 1.387(5)
C44 C48 1.514(5)
C45 C46 1.392(4)
C45 H45 0.9400
C46 C49 1.518(4)
C47 H47A 0.9700
C47 H47B 0.9700
C47 H47C 0.9700
C48 H48A 0.9700
C48 H48B 0.9700
C48 H48C 0.9700
C49 H49A 0.9700
C49 H49B 0.9700
C49 H49C 0.9700
B1 C61 1.645(4)
B1 C51 1.650(4)
C51 C52 1.378(4)
C51 C56 1.393(4)
F52 C52 1.364(3)
C52 C53 1.386(4)
F53 C53 1.348(3)
C53 C54 1.364(4)
F54 C54 1.342(3)
C54 C55 1.374(4)
F55 C55 1.350(4)
C55 C56 1.370(4)
F56 C56 1.354(3)
C61 C66 1.382(4)
C61 C62 1.388(4)
F62 C62 1.349(3)
C62 C63 1.384(4)
F63 C63 1.339(3)
C63 C64 1.378(5)
F64 C64 1.340(3)
C64 C65 1.367(5)
F65 C65 1.346(3)
C65 C66 1.384(4)
F66 C66 1.354(3)

loop_
_geom_hbond_atom_site_label_D
_geom_hbond_atom_site_label_H
_geom_hbond_atom_site_label_A
_geom_hbond_distance_DH
_geom_hbond_distance_HA
_geom_hbond_distance_DA
_geom_hbond_angle_DHA
_geom_hbond_site_symmetry_A
O1 H1 O2 0.85(4) 1.92(4) 2.732(3) 160(4) 2_545

loop_
_geom_torsion_atom_site_label_1
_geom_torsion_atom_site_label_2
_geom_torsion_atom_site_label_3
_geom_torsion_atom_site_label_4
_geom_torsion
C1 P1 N1 O1 -166.20(17)
C21 P1 N1 O1 72.6(2)
C11 P1 N1 O1 -47.7(2)
C1 P1 N1 B1 -29.16(19)
C21 P1 N1 B1 -150.32(17)
C11 P1 N1 B1 89.35(19)
N1 P1 C1 C2 16.0(2)
C21 P1 C1 C2 131.66(19)
C11 P1 C1 C2 -103.6(2)
N1 P1 C1 Si1 -165.09(17)
C21 P1 C1 Si1 -49.5(2)
C11 P1 C1 Si1 75.3(2)
P1 C1 C2 C3 -178.10(19)
Si1 C1 C2 C3 3.1(4)
P1 C1 C2 B1 1.7(3)
Si1 C1 C2 B1 -177.10(19)
C1 C2 C3 C4 91.4(3)
B1 C2 C3 C4 -88.4(3)
C2 C3 C4 P2 -165.66(18)
C2 C1 Si1 C6 -67.2(3)
P1 C1 Si1 C6 114.2(2)
C2 C1 Si1 C7 173.2(3)
P1 C1 Si1 C7 -5.4(3)
C2 C1 Si1 C5 54.4(3)
P1 C1 Si1 C5 -124.2(2)
N1 P1 C11 C16 -114.3(3)
C1 P1 C11 C16 -4.9(3)
C21 P1 C11 C16 124.5(3)
N1 P1 C11 C12 60.4(3)
C1 P1 C11 C12 169.9(3)
C21 P1 C11 C12 -60.8(3)
C16 C11 C12 C13 0.5(6)
P1 C11 C12 C13 -174.3(4)
C11 C12 C13 C14 0.2(8)
C12 C13 C14 C15 -1.2(9)
C13 C14 C15 C16 1.6(7)
C12 C11 C16 C15 -0.2(5)
P1 C11 C16 C15 174.6(3)
C14 C15 C16 C11 -0.9(6)
N1 P1 C21 C26 35.2(3)
C1 P1 C21 C26 -73.6(3)
C11 P1 C21 C26 159.3(3)
N1 P1 C21 C22 -147.1(3)
C1 P1 C21 C22 104.1(3)
C11 P1 C21 C22 -23.1(3)
C26 C21 C22 C23 1.9(5)
P1 C21 C22 C23 -175.7(3)
C21 C22 C23 C24 -0.2(6)
C22 C23 C24 C25 -1.5(7)
C23 C24 C25 C26 1.4(6)
C24 C25 C26 C21 0.4(6)
C22 C21 C26 C25 -2.0(5)
P1 C21 C26 C25 175.7(3)
C3 C4 P2 O2 71.2(2)
C3 C4 P2 C41 -165.04(19)
C3 C4 P2 C31 -51.1(2)
O2 P2 C31 C32 -11.5(3)
C41 P2 C31 C32 -135.2(2)
C4 P2 C31 C32 107.0(2)
O2 P2 C31 C36 171.9(2)
C41 P2 C31 C36 48.2(3)
C4 P2 C31 C36 -69.6(2)
C36 C31 C32 C33 0.8(4)
P2 C31 C32 C33 -175.9(2)
C36 C31 C32 C37 -178.3(3)
P2 C31 C32 C37 5.1(4)
C31 C32 C33 C34 -0.1(5)
C37 C32 C33 C34 179.1(3)
C32 C33 C34 C35 -0.3(5)
C32 C33 C34 C38 -178.5(3)
C33 C34 C35 C36 -0.1(5)
C38 C34 C35 C36 178.1(3)
C34 C35 C36 C31 0.8(5)
C34 C35 C36 C39 -175.6(3)
C32 C31 C36 C35 -1.1(4)
P2 C31 C36 C35 175.6(2)
C32 C31 C36 C39 174.9(3)
P2 C31 C36 C39 -8.4(4)
O2 P2 C41 C46 -80.9(3)
C4 P2 C41 C46 156.0(2)
C31 P2 C41 C46 45.4(3)
O2 P2 C41 C42 97.4(3)
C4 P2 C41 C42 -25.8(3)
C31 P2 C41 C42 -136.4(3)
C46 C41 C42 C43 -8.9(5)
P2 C41 C42 C43 172.9(2)
C46 C41 C42 C47 167.6(3)
P2 C41 C42 C47 -10.6(5)
C41 C42 C43 C44 2.2(5)
C47 C42 C43 C44 -174.5(3)
C42 C43 C44 C45 5.0(5)
C42 C43 C44 C48 -178.6(3)
C43 C44 C45 C46 -5.7(5)
C48 C44 C45 C46 177.9(3)
C44 C45 C46 C41 -0.9(5)
C44 C45 C46 C49 178.5(3)
C42 C41 C46 C45 8.3(4)
P2 C41 C46 C45 -173.4(2)
C42 C41 C46 C49 -171.1(3)
P2 C41 C46 C49 7.2(4)
O1 N1 B1 C2 162.3(2)
P1 N1 B1 C2 30.2(2)
O1 N1 B1 C61 -80.2(3)
P1 N1 B1 C61 147.69(18)
O1 N1 B1 C51 44.0(3)
P1 N1 B1 C51 -88.1(2)
C1 C2 B1 N1 -19.8(3)
C3 C2 B1 N1 160.0(2)
C1 C2 B1 C61 -138.2(2)
C3 C2 B1 C61 41.6(3)
C1 C2 B1 C51 93.4(3)
C3 C2 B1 C51 -86.8(3)
N1 B1 C51 C52 102.7(3)
C2 B1 C51 C52 -6.0(3)
C61 B1 C51 C52 -133.5(3)
N1 B1 C51 C56 -65.6(3)
C2 B1 C51 C56 -174.3(2)
C61 B1 C51 C56 58.2(3)
C56 C51 C52 F52 -175.6(2)
B1 C51 C52 F52 15.3(4)
C56 C51 C52 C53 4.6(4)
B1 C51 C52 C53 -164.4(3)
F52 C52 C53 F53 -1.3(4)
C51 C52 C53 F53 178.5(2)
F52 C52 C53 C54 177.4(3)
C51 C52 C53 C54 -2.8(4)
F53 C53 C54 F54 -0.9(4)
C52 C53 C54 F54 -179.5(3)
F53 C53 C54 C55 178.5(3)
C52 C53 C54 C55 -0.1(4)
F54 C54 C55 F55 -0.3(4)
C53 C54 C55 F55 -179.7(3)
F54 C54 C55 C56 -179.8(3)
C53 C54 C55 C56 0.8(5)
F55 C55 C56 F56 3.4(4)
C54 C55 C56 F56 -177.1(3)
F55 C55 C56 C51 -178.1(3)
C54 C55 C56 C51 1.4(5)
C52 C51 C56 F56 174.6(2)
B1 C51 C56 F56 -15.9(4)
C52 C51 C56 C55 -3.9(4)
B1 C51 C56 C55 165.6(3)
N1 B1 C61 C66 147.3(3)
C2 B1 C61 C66 -102.3(3)
C51 B1 C61 C66 26.4(4)
N1 B1 C61 C62 -38.4(3)
C2 B1 C61 C62 72.0(3)
C51 B1 C61 C62 -159.3(2)
C66 C61 C62 F62 176.5(3)
B1 C61 C62 F62 1.7(4)
C66 C61 C62 C63 -0.3(4)
B1 C61 C62 C63 -175.2(3)
F62 C62 C63 F63 1.9(4)
C61 C62 C63 F63 178.9(3)
F62 C62 C63 C64 -177.0(3)
C61 C62 C63 C64 -0.1(5)
F63 C63 C64 F64 -0.9(5)
C62 C63 C64 F64 178.1(3)
F63 C63 C64 C65 -179.3(3)
C62 C63 C64 C65 -0.4(5)
F64 C64 C65 F65 0.5(5)
C63 C64 C65 F65 178.9(3)
F64 C64 C65 C66 -177.2(3)
C63 C64 C65 C66 1.2(5)
C62 C61 C66 F66 -177.3(3)
B1 C61 C66 F66 -2.6(4)
C62 C61 C66 C65 1.2(4)
B1 C61 C66 C65 175.9(3)
F65 C65 C66 F66 -0.8(4)
C64 C65 C66 F66 176.9(3)
F65 C65 C66 C61 -179.3(3)
C64 C65 C66 C61 -1.7(5)
